data_7124244
loop_
_publ_author_name
'Liu, Pei-Yi'
'Cui, Li-Na'
'Yang, Lei'
'Shu, Xian-Ping'
'Zhu, Qin-Yu'
'Dai, Jie'

_publ_section_title
;
 Bio-compatible fluorescent nano TiO materials prepared from
 titanium-oxo-cluster precursors
;
_journal_name_full 'Chemical Communications'
_journal_paper_doi 10.1039/C9CC06235A
_journal_year 2019
_chemical_formula_sum 'C78 H100 N2 O18 Ti4'
_chemical_formula_weight 1545.19
_space_group_crystal_system triclinic
_space_group_IT_number 2
_space_group_name_Hall '-P 1'
_space_group_name_H-M_alt 'P -1'
_symmetry_space_group_name_Hall '-P 1'
_symmetry_space_group_name_H-M 'P -1'
_atom_sites_solution_hydrogens geom
_audit_creation_method SHELXL-2016/6
_audit_update_record
;
2019-08-08 deposited with the CCDC.    2019-09-17 downloaded from the CCDC.
;
_cell_angle_alpha 90.01(3)
_cell_angle_beta 98.41(3)
_cell_angle_gamma 95.11(3)
_cell_formula_units_Z 1
_cell_length_a 11.383(2)
_cell_length_b 12.183(2)
_cell_length_c 14.906(3)
_cell_measurement_reflns_used 8966
_cell_measurement_temperature 293(2)
_cell_measurement_theta_max 34.9
_cell_measurement_theta_min 2.2
_cell_volume 2036.6(7)
_computing_structure_refinement 'SHELXL-2016/6 (Sheldrick, 2016)'
_diffrn_ambient_temperature 293(2)
_diffrn_measured_fraction_theta_full 0.991
_diffrn_measured_fraction_theta_max 0.991
_diffrn_measurement_device_type 'Rigaku Saturn'
_diffrn_radiation_type MoK\a
_diffrn_radiation_wavelength 0.71073
_diffrn_reflns_av_R_equivalents 0.0294
_diffrn_reflns_av_unetI/netI 0.0450
_diffrn_reflns_Laue_measured_fraction_full 0.991
_diffrn_reflns_Laue_measured_fraction_max 0.991
_diffrn_reflns_limit_h_max 13
_diffrn_reflns_limit_h_min -13
_diffrn_reflns_limit_k_max 13
_diffrn_reflns_limit_k_min -14
_diffrn_reflns_limit_l_max 17
_diffrn_reflns_limit_l_min -16
_diffrn_reflns_number 15793
_diffrn_reflns_point_group_measured_fraction_full 0.991
_diffrn_reflns_point_group_measured_fraction_max 0.991
_diffrn_reflns_theta_full 24.999
_diffrn_reflns_theta_max 24.999
_diffrn_reflns_theta_min 1.678
_exptl_absorpt_coefficient_mu 0.443
_exptl_absorpt_correction_T_max 1.0000
_exptl_absorpt_correction_T_min 0.8438
_exptl_absorpt_correction_type multi-scan
_exptl_crystal_colour Yellow
_exptl_crystal_density_diffrn 1.260
_exptl_crystal_description Prism
_exptl_crystal_F_000 814
_exptl_crystal_size_max 0.200
_exptl_crystal_size_mid 0.200
_exptl_crystal_size_min 0.100
_refine_diff_density_max 0.733
_refine_diff_density_min -0.617
_refine_diff_density_rms 0.154
_refine_ls_extinction_method none
_refine_ls_goodness_of_fit_ref 1.108
_refine_ls_hydrogen_treatment constr
_refine_ls_matrix_type full
_refine_ls_number_parameters 470
_refine_ls_number_reflns 7121
_refine_ls_number_restraints 0
_refine_ls_restrained_S_all 1.108
_refine_ls_R_factor_all 0.0726
_refine_ls_R_factor_gt 0.0613
_refine_ls_shift/su_max 0.009
_refine_ls_shift/su_mean 0.000
_refine_ls_structure_factor_coef Fsqd
_refine_ls_weighting_details 'w=1/[\s^2^(Fo^2^)+(0.1022P)^2^+1.9242P] where P=(Fo^2^+2Fc^2^)/3'
_refine_ls_weighting_scheme calc
_refine_ls_wR_factor_gt 0.1686
_refine_ls_wR_factor_ref 0.1868
_reflns_Friedel_coverage 0.000
_reflns_number_gt 6306
_reflns_number_total 7121
_reflns_threshold_expression 'I > 2\s(I)'
_cod_data_source_file c9cc06235a2.cif
_cod_data_source_block 2
_cod_depositor_comments
;
The following automatic conversions were performed:

'_exptl_absorpt_correction_type' value 'Multi-scan' changed to
'multi-scan' according to
/home/data/users/saulius/crontab/automatic-downloads/rss-feeds/RSC/lib/dictionaries/cif_core.dic
dictionary named 'cif_core.dic' version 2.4.2 from 2011-04-26.

Automatic conversion script
Id: cif_fix_values 4973 2017-02-22 13:04:09Z antanas 
;
_cod_original_cell_volume 2036.5(7)
_cod_database_code 7124244
_shelx_shelxl_version_number 2016/6
_shelx_space_group_comment
;
The symmetry employed for this shelxl refinement is uniquely defined
by the following loop, which should always be used as a source of
symmetry information in preference to the above space-group names.
They are only intended as comments.
;
_shelx_estimated_absorpt_t_min 0.917
_shelx_estimated_absorpt_t_max 0.957

loop_
_space_group_symop_operation_xyz
'x, y, z'
'-x, -y, -z'

loop_
_atom_site_label
_atom_site_type_symbol
_atom_site_fract_x
_atom_site_fract_y
_atom_site_fract_z
_atom_site_U_iso_or_equiv
_atom_site_adp_type
_atom_site_occupancy
_atom_site_site_symmetry_order
_atom_site_calc_flag
_atom_site_refinement_flags_posn
_atom_site_refinement_flags_adp
Ti1 Ti 0.61644(5) 0.20245(4) 1.04512(4) 0.02225(18) Uani 1 1 d . .
Ti2 Ti 0.55233(5) -0.03738(5) 1.09294(4) 0.02372(18) Uani 1 1 d . .
O1 O 0.4889(2) 0.29961(18) 0.98150(16) 0.0277(5) Uani 1 1 d . .
O2 O 0.48255(19) 0.08600(17) 1.04020(14) 0.0219(5) Uani 1 1 d . .
O3 O 0.6416(2) -0.17618(18) 1.10242(16) 0.0297(5) Uani 1 1 d . .
O4 O 0.60101(19) 0.13304(18) 0.91324(15) 0.0244(5) Uani 1 1 d . .
O5 O 0.7443(2) 0.28505(18) 1.01560(16) 0.0268(5) Uani 1 1 d . .
O6 O 0.6088(2) 0.26443(18) 1.15258(15) 0.0274(5) Uani 1 1 d . .
O7 O 0.69790(19) 0.06634(17) 1.08976(15) 0.0243(5) Uani 1 1 d . .
O8 O 0.5509(2) -0.0295(2) 1.21307(16) 0.0338(6) Uani 1 1 d . .
O9 O -0.1222(6) 0.1492(6) 0.6212(4) 0.155(3) Uani 1 1 d . .
N1 N -0.1167(3) 0.6323(3) 0.6809(2) 0.0399(8) Uani 1 1 d . .
C1 C -0.0327(3) 0.5606(3) 0.7186(2) 0.0325(8) Uani 1 1 d . .
C2 C 0.0720(3) 0.6021(3) 0.7737(3) 0.0341(8) Uani 1 1 d . .
H2 H 0.086449 0.677669 0.784027 0.041 Uiso 1 1 calc R U
C3 C 0.1541(3) 0.5333(3) 0.8131(2) 0.0307(8) Uani 1 1 d . .
H3 H 0.222234 0.562935 0.850389 0.037 Uiso 1 1 calc R U
C4 C 0.1360(3) 0.4194(3) 0.7974(2) 0.0273(7) Uani 1 1 d . .
C5 C 0.0323(3) 0.3791(3) 0.7411(2) 0.0310(8) Uani 1 1 d . .
H5 H 0.019049 0.303684 0.729241 0.037 Uiso 1 1 calc R U
C6 C -0.0511(3) 0.4469(3) 0.7025(2) 0.0331(8) Uani 1 1 d . .
H6 H -0.119574 0.417057 0.665754 0.040 Uiso 1 1 calc R U
C7 C -0.1444(3) 0.7211(3) 0.7361(3) 0.0332(8) Uani 1 1 d . .
C8 C -0.1543(4) 0.8255(3) 0.6995(3) 0.0466(10) Uani 1 1 d . .
H8 H -0.139275 0.839201 0.640678 0.056 Uiso 1 1 calc R U
C9 C -0.1866(4) 0.9085(3) 0.7514(3) 0.0526(12) Uani 1 1 d . .
H9 H -0.192857 0.978368 0.727110 0.063 Uiso 1 1 calc R U
C10 C -0.2097(4) 0.8897(4) 0.8381(3) 0.0527(12) Uani 1 1 d . .
H10 H -0.233451 0.945971 0.871614 0.063 Uiso 1 1 calc R U
C11 C -0.1974(4) 0.7867(3) 0.8756(3) 0.0469(10) Uani 1 1 d . .
H11 H -0.211207 0.773761 0.934863 0.056 Uiso 1 1 calc R U
C12 C -0.1643(4) 0.7026(3) 0.8238(3) 0.0395(9) Uani 1 1 d . .
H12 H -0.155582 0.633355 0.848842 0.047 Uiso 1 1 calc R U
C13 C -0.1884(3) 0.6090(3) 0.5953(2) 0.0312(8) Uani 1 1 d . .
C14 C -0.1398(4) 0.5665(3) 0.5246(3) 0.0391(9) Uani 1 1 d . .
H14 H -0.059903 0.552741 0.532966 0.047 Uiso 1 1 calc R U
C15 C -0.2095(4) 0.5441(3) 0.4412(3) 0.0469(10) Uani 1 1 d . .
H15 H -0.176219 0.514916 0.394146 0.056 Uiso 1 1 calc R U
C16 C -0.3266(4) 0.5647(3) 0.4277(3) 0.0500(11) Uani 1 1 d . .
H16 H -0.372900 0.549854 0.371529 0.060 Uiso 1 1 calc R U
C17 C -0.3759(4) 0.6074(4) 0.4977(3) 0.0500(11) Uani 1 1 d . .
H17 H -0.455556 0.622167 0.488423 0.060 Uiso 1 1 calc R U
C18 C -0.3078(3) 0.6286(3) 0.5816(3) 0.0416(9) Uani 1 1 d . .
H18 H -0.342108 0.656024 0.628860 0.050 Uiso 1 1 calc R U
C19 C 0.2189(3) 0.3424(3) 0.8368(2) 0.0286(7) Uani 1 1 d . .
H19 H 0.201614 0.269623 0.816834 0.034 Uiso 1 1 calc R U
C20 C 0.3170(3) 0.3626(3) 0.8980(2) 0.0292(7) Uani 1 1 d . .
C21 C 0.3925(3) 0.2731(3) 0.9280(2) 0.0278(7) Uani 1 1 d . .
C22 C 0.6674(3) 0.1614(3) 0.8454(2) 0.0261(7) Uani 1 1 d . .
C23 C 0.7844(5) 0.2163(4) 0.8733(3) 0.0689(17) Uani 1 1 d . .
H23A H 0.814329 0.242202 0.818688 0.083 Uiso 1 1 calc R U
H23B H 0.834935 0.160559 0.898575 0.083 Uiso 1 1 calc R U
C24 C 0.8046(3) 0.3111(3) 0.9393(3) 0.0339(8) Uani 1 1 d . .
C25 C 0.6288(4) 0.1302(4) 0.7579(3) 0.0528(12) Uani 1 1 d . .
H25 H 0.685283 0.133614 0.718520 0.063 Uiso 1 1 calc R U
C26 C 0.7539(7) 0.4110(5) 0.8959(4) 0.098(3) Uani 1 1 d . .
H26A H 0.668848 0.397442 0.881782 0.146 Uiso 1 1 calc R U
H26B H 0.787022 0.426694 0.841095 0.146 Uiso 1 1 calc R U
H26C H 0.773545 0.472881 0.936872 0.146 Uiso 1 1 calc R U
C27 C 0.9352(4) 0.3336(6) 0.9739(4) 0.086(2) Uani 1 1 d . .
H27A H 0.945719 0.382872 1.025306 0.128 Uiso 1 1 calc R U
H27B H 0.975191 0.366760 0.926916 0.128 Uiso 1 1 calc R U
H27C H 0.968104 0.265689 0.991596 0.128 Uiso 1 1 calc R U
C28 C 0.5328(3) 0.2869(3) 1.2171(2) 0.0333(8) Uani 1 1 d . .
H28 H 0.463756 0.231895 1.209905 0.040 Uiso 1 1 calc R U
C29 C 0.4902(4) 0.4003(4) 1.1989(3) 0.0467(10) Uani 1 1 d . .
H29A H 0.557323 0.454759 1.207998 0.070 Uiso 1 1 calc R U
H29B H 0.435429 0.414786 1.239723 0.070 Uiso 1 1 calc R U
H29C H 0.451021 0.403033 1.137495 0.070 Uiso 1 1 calc R U
C30 C 0.6021(4) 0.2782(4) 1.3107(3) 0.0446(10) Uani 1 1 d . .
H30A H 0.627250 0.205202 1.318777 0.067 Uiso 1 1 calc R U
H30B H 0.552424 0.292820 1.355244 0.067 Uiso 1 1 calc R U
H30C H 0.670838 0.330866 1.317554 0.067 Uiso 1 1 calc R U
C31 C 0.8212(3) 0.0689(3) 1.1316(2) 0.0283(7) Uani 1 1 d . .
H31 H 0.859777 0.142680 1.123658 0.034 Uiso 1 1 calc R U
C32 C 0.8843(4) -0.0132(4) 1.0846(3) 0.0487(11) Uani 1 1 d . .
H32A H 0.847441 -0.086116 1.091305 0.073 Uiso 1 1 calc R U
H32B H 0.966586 -0.009394 1.111288 0.073 Uiso 1 1 calc R U
H32C H 0.878887 0.003883 1.021339 0.073 Uiso 1 1 calc R U
C33 C 0.8296(4) 0.0478(5) 1.2314(3) 0.0557(12) Uani 1 1 d . .
H33A H 0.789478 0.101730 1.259146 0.084 Uiso 1 1 calc R U
H33B H 0.911969 0.052592 1.258116 0.084 Uiso 1 1 calc R U
H33C H 0.792899 -0.024543 1.240670 0.084 Uiso 1 1 calc R U
C34 C 0.4968(3) -0.0906(3) 1.2808(2) 0.0338(8) Uani 1 1 d . .
C35 C 0.4945(6) -0.0132(5) 1.3611(3) 0.082(2) Uani 1 1 d . .
H35A H 0.574630 0.007928 1.389368 0.122 Uiso 1 1 calc R U
H35B H 0.450576 -0.050123 1.404283 0.122 Uiso 1 1 calc R U
H35C H 0.456841 0.051399 1.339999 0.122 Uiso 1 1 calc R U
C36 C 0.5687(5) -0.1861(5) 1.3095(4) 0.082(2) Uani 1 1 d . .
H36A H 0.568546 -0.233790 1.258196 0.123 Uiso 1 1 calc R U
H36B H 0.534149 -0.226431 1.355948 0.123 Uiso 1 1 calc R U
H36C H 0.649181 -0.158773 1.332511 0.123 Uiso 1 1 calc R U
C37 C -0.1247(9) 0.2097(8) 0.4732(6) 0.137(3) Uani 1 1 d . .
H37A H -0.139731 0.153504 0.426716 0.205 Uiso 1 1 calc R U
H37B H -0.072008 0.268803 0.455072 0.205 Uiso 1 1 calc R U
H37C H -0.198559 0.237295 0.482185 0.205 Uiso 1 1 calc R U
C38 C -0.0710(9) 0.1644(7) 0.5555(5) 0.106(3) Uani 1 1 d . .
C39 C 0.0605(9) 0.1461(7) 0.5626(6) 0.129(3) Uani 1 1 d . .
H39A H 0.088854 0.122096 0.622581 0.193 Uiso 1 1 calc R U
H39B H 0.105065 0.213727 0.550460 0.193 Uiso 1 1 calc R U
H39C H 0.070673 0.090745 0.519161 0.193 Uiso 1 1 calc R U

loop_
_atom_site_aniso_label
_atom_site_aniso_U_11
_atom_site_aniso_U_22
_atom_site_aniso_U_33
_atom_site_aniso_U_23
_atom_site_aniso_U_13
_atom_site_aniso_U_12
Ti1 0.0244(3) 0.0183(3) 0.0229(3) -0.0012(2) 0.0006(2) -0.0002(2)
Ti2 0.0287(3) 0.0187(3) 0.0214(3) 0.0017(2) -0.0024(2) -0.0008(2)
O1 0.0312(13) 0.0222(12) 0.0284(12) 0.0009(9) -0.0012(10) 0.0034(10)
O2 0.0237(11) 0.0192(11) 0.0225(11) 0.0013(9) 0.0026(9) 0.0014(9)
O3 0.0304(12) 0.0221(12) 0.0333(13) 0.0020(10) -0.0065(10) 0.0023(10)
O4 0.0273(12) 0.0227(11) 0.0227(12) 0.0005(9) 0.0037(9) -0.0010(9)
O5 0.0285(12) 0.0216(11) 0.0298(13) -0.0013(9) 0.0057(10) -0.0032(9)
O6 0.0305(12) 0.0266(12) 0.0243(12) -0.0042(9) 0.0026(10) 0.0011(10)
O7 0.0246(11) 0.0214(11) 0.0242(12) 0.0000(9) -0.0038(9) -0.0001(9)
O8 0.0456(15) 0.0310(13) 0.0211(12) 0.0027(10) -0.0018(11) -0.0066(11)
O9 0.144(5) 0.206(7) 0.105(5) 0.024(4) 0.034(4) -0.058(5)
N1 0.0403(18) 0.0450(19) 0.0347(17) -0.0060(14) -0.0046(14) 0.0216(15)
C1 0.0339(19) 0.0356(19) 0.0292(18) -0.0031(15) 0.0015(15) 0.0147(16)
C2 0.0357(19) 0.0267(18) 0.039(2) -0.0055(15) 0.0001(16) 0.0065(15)
C3 0.0275(17) 0.0327(19) 0.0316(19) -0.0031(15) -0.0002(15) 0.0088(15)
C4 0.0291(17) 0.0261(17) 0.0271(18) 0.0009(14) 0.0035(14) 0.0058(14)
C5 0.0357(19) 0.0259(17) 0.0304(19) -0.0003(14) 0.0022(15) 0.0009(15)
C6 0.0302(18) 0.0350(19) 0.0315(19) -0.0023(15) -0.0057(15) 0.0052(15)
C7 0.0302(18) 0.0316(19) 0.038(2) -0.0046(15) 0.0000(15) 0.0120(15)
C8 0.049(2) 0.041(2) 0.051(3) 0.0081(19) 0.005(2) 0.0131(19)
C9 0.058(3) 0.027(2) 0.071(3) 0.000(2) -0.001(2) 0.0132(19)
C10 0.060(3) 0.037(2) 0.058(3) -0.018(2) -0.009(2) 0.016(2)
C11 0.056(3) 0.047(2) 0.037(2) -0.0110(18) -0.0008(19) 0.014(2)
C12 0.046(2) 0.033(2) 0.039(2) 0.0008(16) 0.0007(18) 0.0115(17)
C13 0.0321(18) 0.0330(19) 0.0283(18) -0.0002(14) 0.0001(15) 0.0098(15)
C14 0.040(2) 0.044(2) 0.036(2) 0.0025(17) 0.0091(17) 0.0109(17)
C15 0.064(3) 0.045(2) 0.032(2) 0.0011(18) 0.006(2) 0.013(2)
C16 0.068(3) 0.043(2) 0.033(2) -0.0006(18) -0.015(2) 0.011(2)
C17 0.039(2) 0.059(3) 0.049(3) -0.002(2) -0.0082(19) 0.011(2)
C18 0.034(2) 0.052(2) 0.040(2) -0.0014(18) 0.0055(17) 0.0105(18)
C19 0.0343(18) 0.0234(17) 0.0290(18) 0.0012(13) 0.0071(15) 0.0044(14)
C20 0.0302(18) 0.0284(18) 0.0296(18) 0.0041(14) 0.0031(15) 0.0086(14)
C21 0.0306(18) 0.0263(18) 0.0267(17) 0.0043(14) 0.0037(14) 0.0048(14)
C22 0.0288(17) 0.0229(16) 0.0277(18) 0.0030(13) 0.0068(14) 0.0028(13)
C23 0.084(4) 0.068(3) 0.055(3) -0.032(2) 0.043(3) -0.041(3)
C24 0.0360(19) 0.0294(19) 0.036(2) 0.0003(15) 0.0098(16) -0.0094(15)
C25 0.038(2) 0.093(4) 0.028(2) -0.004(2) 0.0111(17) 0.004(2)
C26 0.168(7) 0.057(3) 0.097(5) 0.046(3) 0.091(5) 0.050(4)
C27 0.045(3) 0.159(6) 0.049(3) -0.015(3) 0.020(2) -0.027(3)
C28 0.0304(18) 0.037(2) 0.033(2) -0.0020(16) 0.0094(15) 0.0005(15)
C29 0.052(2) 0.050(2) 0.043(2) 0.0044(19) 0.015(2) 0.021(2)
C30 0.055(3) 0.050(2) 0.032(2) -0.0028(18) 0.0095(18) 0.016(2)
C31 0.0248(17) 0.0257(17) 0.0326(19) -0.0031(14) -0.0011(14) 0.0009(13)
C32 0.033(2) 0.049(2) 0.066(3) -0.018(2) 0.016(2) 0.0026(18)
C33 0.032(2) 0.099(4) 0.033(2) 0.001(2) -0.0083(18) 0.011(2)
C34 0.044(2) 0.0330(19) 0.0231(17) 0.0073(14) 0.0027(15) -0.0020(16)
C35 0.136(5) 0.077(4) 0.026(2) -0.015(2) 0.026(3) -0.046(4)
C36 0.072(3) 0.106(5) 0.083(4) 0.071(4) 0.035(3) 0.044(3)
C37 0.145(8) 0.148(8) 0.101(6) 0.011(6) -0.034(6) 0.007(6)
C38 0.129(7) 0.104(6) 0.079(5) 0.006(4) 0.015(5) -0.031(5)
C39 0.152(9) 0.107(6) 0.127(7) 0.025(5) 0.016(6) 0.024(6)

loop_
_atom_type_symbol
_atom_type_description
_atom_type_scat_dispersion_real
_atom_type_scat_dispersion_imag
_atom_type_scat_source
C C 0.0033 0.0016 'International Tables Vol C Tables 4.2.6.8 and 6.1.1.4'
H H 0.0000 0.0000 'International Tables Vol C Tables 4.2.6.8 and 6.1.1.4'
N N 0.0061 0.0033 'International Tables Vol C Tables 4.2.6.8 and 6.1.1.4'
O O 0.0106 0.0060 'International Tables Vol C Tables 4.2.6.8 and 6.1.1.4'
Ti Ti 0.2776 0.4457 'International Tables Vol C Tables 4.2.6.8 and 6.1.1.4'

loop_
_geom_angle_atom_site_label_1
_geom_angle_atom_site_label_2
_geom_angle_atom_site_label_3
_geom_angle
_geom_angle_site_symmetry_1
_geom_angle_site_symmetry_3
O6 Ti1 O5 99.07(11) . .
O6 Ti1 O2 99.90(10) . .
O5 Ti1 O2 160.95(10) . .
O6 Ti1 O7 98.70(10) . .
O5 Ti1 O7 98.82(10) . .
O2 Ti1 O7 76.50(9) . .
O6 Ti1 O1 91.00(10) . .
O5 Ti1 O1 96.42(10) . .
O2 Ti1 O1 85.08(9) . .
O7 Ti1 O1 160.38(9) . .
O6 Ti1 O4 172.27(10) . .
O5 Ti1 O4 85.62(10) . .
O2 Ti1 O4 75.73(9) . .
O7 Ti1 O4 86.56(9) . .
O1 Ti1 O4 82.34(9) . .
O6 Ti1 Ti2 136.27(8) . 2_657
O5 Ti1 Ti2 123.50(8) . 2_657
O2 Ti1 Ti2 38.44(7) . 2_657
O7 Ti1 Ti2 85.29(7) . 2_657
O1 Ti1 Ti2 75.99(7) . 2_657
O4 Ti1 Ti2 38.10(6) . 2_657
O8 Ti2 O2 107.85(11) . .
O8 Ti2 O4 86.48(11) . 2_657
O2 Ti2 O4 95.38(10) . 2_657
O8 Ti2 O7 96.98(11) . .
O2 Ti2 O7 79.68(9) . .
O4 Ti2 O7 174.64(9) 2_657 .
O8 Ti2 O2 162.68(10) . 2_657
O2 Ti2 O2 79.19(10) . 2_657
O4 Ti2 O2 76.98(9) 2_657 2_657
O7 Ti2 O2 99.89(9) . 2_657
O8 Ti2 O3 93.17(11) . .
O2 Ti2 O3 158.74(10) . .
O4 Ti2 O3 88.93(10) 2_657 .
O7 Ti2 O3 94.94(9) . .
O2 Ti2 O3 81.54(9) 2_657 .
O8 Ti2 Ti2 146.64(9) . 2_657
O2 Ti2 Ti2 41.55(7) . 2_657
O4 Ti2 Ti2 84.62(7) 2_657 2_657
O7 Ti2 Ti2 90.27(7) . 2_657
O2 Ti2 Ti2 37.64(6) 2_657 2_657
O3 Ti2 Ti2 118.69(8) . 2_657
O8 Ti2 Ti1 125.73(8) . 2_657
O2 Ti2 Ti1 92.14(7) . 2_657
O4 Ti2 Ti1 40.75(7) 2_657 2_657
O7 Ti2 Ti1 136.70(7) . 2_657
O2 Ti2 Ti1 37.06(6) 2_657 2_657
O3 Ti2 Ti1 77.60(7) . 2_657
Ti2 Ti2 Ti1 58.96(3) 2_657 2_657
C21 O1 Ti1 130.5(2) . .
Ti2 O2 Ti1 104.69(10) . .
Ti2 O2 Ti2 100.81(10) . 2_657
Ti1 O2 Ti2 104.50(10) . 2_657
C21 O3 Ti2 129.7(2) 2_657 .
C22 O4 Ti2 129.4(2) . 2_657
C22 O4 Ti1 128.62(19) . .
Ti2 O4 Ti1 101.15(10) 2_657 .
C24 O5 Ti1 140.8(2) . .
C28 O6 Ti1 145.3(2) . .
C31 O7 Ti2 134.6(2) . .
C31 O7 Ti1 124.01(19) . .
Ti2 O7 Ti1 98.55(10) . .
C34 O8 Ti2 138.0(2) . .
C1 N1 C13 121.3(3) . .
C1 N1 C7 119.1(3) . .
C13 N1 C7 118.8(3) . .
C2 C1 N1 120.4(3) . .
C2 C1 C6 118.1(3) . .
N1 C1 C6 121.5(3) . .
C3 C2 C1 121.5(3) . .
C2 C3 C4 120.6(3) . .
C3 C4 C5 117.5(3) . .
C3 C4 C19 123.4(3) . .
C5 C4 C19 119.1(3) . .
C6 C5 C4 122.3(3) . .
C5 C6 C1 120.0(3) . .
C8 C7 C12 119.7(4) . .
C8 C7 N1 119.8(4) . .
C12 C7 N1 120.5(3) . .
C7 C8 C9 119.3(4) . .
C10 C9 C8 121.2(4) . .
C9 C10 C11 119.8(4) . .
C10 C11 C12 119.4(4) . .
C7 C12 C11 120.6(4) . .
C14 C13 C18 118.9(3) . .
C14 C13 N1 120.4(3) . .
C18 C13 N1 120.7(3) . .
C13 C14 C15 120.4(4) . .
C16 C15 C14 120.5(4) . .
C15 C16 C17 119.6(4) . .
C18 C17 C16 120.4(4) . .
C13 C18 C17 120.1(4) . .
C20 C19 C4 128.5(3) . .
C19 C20 C21 120.5(3) . .
O1 C21 O3 124.7(3) . 2_657
O1 C21 C20 117.1(3) . .
O3 C21 C20 118.1(3) 2_657 .
C25 C22 O4 121.5(3) . .
C25 C22 C23 121.8(3) . .
O4 C22 C23 116.4(3) . .
C22 C23 C24 121.7(4) . .
O5 C24 C23 110.0(3) . .
O5 C24 C26 107.2(3) . .
C23 C24 C26 110.2(5) . .
O5 C24 C27 107.8(3) . .
C23 C24 C27 110.2(4) . .
C26 C24 C27 111.3(5) . .
C22 C25 C34 125.7(4) . 2_657
O6 C28 C29 108.6(3) . .
O6 C28 C30 108.1(3) . .
C29 C28 C30 112.6(3) . .
O7 C31 C33 110.9(3) . .
O7 C31 C32 109.8(3) . .
C33 C31 C32 111.7(4) . .
O8 C34 C25 108.9(3) . 2_657
O8 C34 C35 108.2(3) . .
C25 C34 C35 108.9(4) 2_657 .
O8 C34 C36 108.9(3) . .
C25 C34 C36 111.0(4) 2_657 .
C35 C34 C36 110.9(4) . .
O9 C38 C37 123.2(10) . .
O9 C38 C39 119.7(8) . .
C37 C38 C39 116.8(8) . .

loop_
_geom_bond_atom_site_label_1
_geom_bond_atom_site_label_2
_geom_bond_distance
_geom_bond_site_symmetry_2
Ti1 O6 1.788(2) .
Ti1 O5 1.803(2) .
Ti1 O2 1.981(2) .
Ti1 O7 2.036(2) .
Ti1 O1 2.076(2) .
Ti1 O4 2.117(2) .
Ti1 Ti2 3.1818(14) 2_657
Ti2 O8 1.796(2) .
Ti2 O2 1.881(2) .
Ti2 O4 2.001(2) 2_657
Ti2 O7 1.999(2) .
Ti2 O2 2.043(2) 2_657
Ti2 O3 2.043(2) .
Ti2 Ti2 3.0258(14) 2_657
O1 C21 1.274(4) .
O3 C21 1.272(4) 2_657
O4 C22 1.375(4) .
O5 C24 1.434(4) .
O6 C28 1.426(4) .
O7 C31 1.447(4) .
O8 C34 1.434(4) .
O9 C38 1.217(9) .
N1 C1 1.409(4) .
N1 C13 1.423(5) .
N1 C7 1.443(5) .
C1 C2 1.398(5) .
C1 C6 1.398(5) .
C2 C3 1.378(5) .
C3 C4 1.399(5) .
C4 C5 1.395(5) .
C4 C19 1.453(5) .
C5 C6 1.376(5) .
C7 C8 1.390(5) .
C7 C12 1.375(5) .
C8 C9 1.380(6) .
C9 C10 1.372(7) .
C10 C11 1.383(6) .
C11 C12 1.394(5) .
C13 C14 1.380(5) .
C13 C18 1.387(5) .
C14 C15 1.386(6) .
C15 C16 1.364(6) .
C16 C17 1.378(6) .
C17 C18 1.383(6) .
C19 C20 1.339(5) .
C20 C21 1.477(5) .
C22 C25 1.357(5) .
C22 C23 1.440(6) .
C23 C24 1.496(5) .
C24 C26 1.500(6) .
C24 C27 1.501(6) .
C25 C34 1.498(6) 2_657
C28 C29 1.515(5) .
C28 C30 1.508(5) .
C31 C33 1.499(5) .
C31 C32 1.510(5) .
C34 C35 1.528(6) .
C34 C36 1.507(6) .
C37 C38 1.422(10) .
C38 C39 1.522(12) .

loop_
_geom_torsion_atom_site_label_1
_geom_torsion_atom_site_label_2
_geom_torsion_atom_site_label_3
_geom_torsion_atom_site_label_4
_geom_torsion
_geom_torsion_site_symmetry_1
_geom_torsion_site_symmetry_4
O8 Ti2 O2 Ti1 88.08(13) . .
O4 Ti2 O2 Ti1 176.10(10) 2_657 .
O7 Ti2 O2 Ti1 -6.00(9) . .
O2 Ti2 O2 Ti1 -108.28(13) 2_657 .
O3 Ti2 O2 Ti1 -82.9(3) . .
Ti2 Ti2 O2 Ti1 -108.27(13) 2_657 .
Ti1 Ti2 O2 Ti1 -143.18(8) 2_657 .
O8 Ti2 O2 Ti2 -163.65(10) . 2_657
O4 Ti2 O2 Ti2 -75.62(10) 2_657 2_657
O7 Ti2 O2 Ti2 102.27(11) . 2_657
O2 Ti2 O2 Ti2 0.0 2_657 2_657
O3 Ti2 O2 Ti2 25.3(3) . 2_657
Ti1 Ti2 O2 Ti2 -34.90(8) 2_657 2_657
O6 Ti1 O5 C24 -165.4(3) . .
O2 Ti1 O5 C24 20.2(5) . .
O7 Ti1 O5 C24 94.3(3) . .
O1 Ti1 O5 C24 -73.3(4) . .
O4 Ti1 O5 C24 8.4(3) . .
Ti2 Ti1 O5 C24 4.1(4) 2_657 .
O5 Ti1 O6 C28 153.4(4) . .
O2 Ti1 O6 C28 -28.4(4) . .
O7 Ti1 O6 C28 -106.1(4) . .
O1 Ti1 O6 C28 56.8(4) . .
Ti2 Ti1 O6 C28 -13.8(4) 2_657 .
O2 Ti2 O8 C34 115.3(3) . .
O4 Ti2 O8 C34 20.8(3) 2_657 .
O7 Ti2 O8 C34 -163.3(3) . .
O2 Ti2 O8 C34 3.5(6) 2_657 .
O3 Ti2 O8 C34 -68.0(4) . .
Ti2 Ti2 O8 C34 95.4(4) 2_657 .
Ti1 Ti2 O8 C34 9.0(4) 2_657 .
C13 N1 C1 C2 148.6(4) . .
C7 N1 C1 C2 -41.6(5) . .
C13 N1 C1 C6 -31.5(6) . .
C7 N1 C1 C6 138.3(4) . .
N1 C1 C2 C3 178.5(3) . .
C6 C1 C2 C3 -1.4(6) . .
C1 C2 C3 C4 1.3(6) . .
C2 C3 C4 C5 -0.2(5) . .
C2 C3 C4 C19 -180.0(3) . .
C3 C4 C5 C6 -0.8(5) . .
C19 C4 C5 C6 179.0(3) . .
C4 C5 C6 C1 0.6(6) . .
C2 C1 C6 C5 0.5(6) . .
N1 C1 C6 C5 -179.4(3) . .
C1 N1 C7 C8 136.8(4) . .
C13 N1 C7 C8 -53.1(5) . .
C1 N1 C7 C12 -45.0(5) . .
C13 N1 C7 C12 125.1(4) . .
C12 C7 C8 C9 -1.4(6) . .
N1 C7 C8 C9 176.8(4) . .
C7 C8 C9 C10 -0.3(7) . .
C8 C9 C10 C11 1.7(7) . .
C9 C10 C11 C12 -1.4(7) . .
C8 C7 C12 C11 1.8(6) . .
N1 C7 C12 C11 -176.5(4) . .
C10 C11 C12 C7 -0.3(6) . .
C1 N1 C13 C14 -40.6(5) . .
C7 N1 C13 C14 149.6(4) . .
C1 N1 C13 C18 139.5(4) . .
C7 N1 C13 C18 -30.4(5) . .
C18 C13 C14 C15 0.2(6) . .
N1 C13 C14 C15 -179.8(4) . .
C13 C14 C15 C16 0.5(6) . .
C14 C15 C16 C17 -0.3(7) . .
C15 C16 C17 C18 -0.6(7) . .
C14 C13 C18 C17 -1.1(6) . .
N1 C13 C18 C17 178.8(4) . .
C16 C17 C18 C13 1.3(7) . .
C3 C4 C19 C20 6.2(6) . .
C5 C4 C19 C20 -173.6(4) . .
C4 C19 C20 C21 -178.2(3) . .
Ti1 O1 C21 O3 -4.8(5) . 2_657
Ti1 O1 C21 C20 176.7(2) . .
C19 C20 C21 O1 175.1(3) . .
C19 C20 C21 O3 -3.5(5) . 2_657
Ti2 O4 C22 C25 4.5(5) 2_657 .
Ti1 O4 C22 C25 -162.7(3) . .
Ti2 O4 C22 C23 -169.7(3) 2_657 .
Ti1 O4 C22 C23 23.2(5) . .
C25 C22 C23 C24 138.6(5) . .
O4 C22 C23 C24 -47.3(6) . .
Ti1 O5 C24 C23 -28.2(5) . .
Ti1 O5 C24 C26 91.6(5) . .
Ti1 O5 C24 C27 -148.4(4) . .
C22 C23 C24 O5 47.0(6) . .
C22 C23 C24 C26 -71.0(6) . .
C22 C23 C24 C27 165.8(5) . .
O4 C22 C25 C34 17.3(7) . 2_657
C23 C22 C25 C34 -168.9(5) . 2_657
Ti1 O6 C28 C29 -93.7(4) . .
Ti1 O6 C28 C30 143.9(3) . .
Ti2 O7 C31 C33 -48.7(4) . .
Ti1 O7 C31 C33 107.8(3) . .
Ti2 O7 C31 C32 75.2(4) . .
Ti1 O7 C31 C32 -128.3(3) . .
Ti2 O8 C34 C25 -39.1(5) . 2_657
Ti2 O8 C34 C35 -157.3(4) . .
Ti2 O8 C34 C36 82.1(5) . .
